data_7031916
loop_
_publ_author_name
'Liu, Lu'
'Ding, Jie'
'Li, Ming'
'Lv, Xiaofeng'
'Wu, Jie'
'Hou, Hongwei'
'Fan, Yaoting'

_publ_section_title
;
 Structural variability, topological analysis and photocatalytic
 properties of neoteric Cd(ii) coordination polymers based on semirigid
 bis(thiazolylbenzimidazole) and different types of carboxylic acid
 linkers.
;
_journal_issue 33
_journal_name_full 'Dalton transactions (Cambridge, England : 2003)'
_journal_page_first 12790
_journal_page_last 12799
_journal_paper_doi 10.1039/c4dt01080a
_journal_volume 43
_journal_year 2014
_chemical_formula_moiety 'C24 H18 Cd N3 O4 S, H2 O'
_chemical_formula_sum 'C24 H20 Cd N3 O5 S'
_chemical_formula_weight 574.89
_chemical_name_common {[Cd(btbb)0.5(p-phda)]H2O}n
_chemical_name_systematic
; 
 ? 
;
_space_group_IT_number 2
_symmetry_cell_setting triclinic
_symmetry_space_group_name_Hall '-P 1'
_symmetry_space_group_name_H-M 'P -1'
_atom_sites_solution_hydrogens geom
_atom_sites_solution_primary direct
_atom_sites_solution_secondary difmap
_audit_creation_method SHELXL-97
_cell_angle_alpha 96.24(3)
_cell_angle_beta 103.90(3)
_cell_angle_gamma 107.32(3)
_cell_formula_units_Z 2
_cell_length_a 9.832(2)
_cell_length_b 11.024(2)
_cell_length_c 11.582(2)
_cell_measurement_reflns_used 3423
_cell_measurement_temperature 293(2)
_cell_measurement_theta_max 27.8565
_cell_measurement_theta_min 1.8465
_cell_volume 1141.1(5)
_computing_cell_refinement 'CrystalClear (Rigaku/MSC Inc., 2006)'
_computing_data_collection 'CrystalClear (Rigaku/MSC Inc., 2006)'
_computing_data_reduction 'CrystalClear (Rigaku/MSC Inc., 2006)'
_computing_molecular_graphics SHELXTL
_computing_publication_material SHELXTL
_computing_structure_refinement 'SHELXL-97 (Sheldrick, 1997)'
_computing_structure_solution 'SHELXS-97 (Sheldrick, 1990)'
_diffrn_ambient_temperature 293(2)
_diffrn_measured_fraction_theta_full 0.993
_diffrn_measured_fraction_theta_max 0.993
_diffrn_measurement_device_type Saturn724
_diffrn_measurement_method dtprofit.ref
_diffrn_radiation_monochromator graphite
_diffrn_radiation_source 'fine-focus sealed tube'
_diffrn_radiation_type MoK\a
_diffrn_radiation_wavelength 0.71073
_diffrn_reflns_av_R_equivalents 0.0280
_diffrn_reflns_av_sigmaI/netI 0.0381
_diffrn_reflns_limit_h_max 12
_diffrn_reflns_limit_h_min -12
_diffrn_reflns_limit_k_max 14
_diffrn_reflns_limit_k_min -14
_diffrn_reflns_limit_l_max 15
_diffrn_reflns_limit_l_min -15
_diffrn_reflns_number 14244
_diffrn_reflns_theta_full 27.87
_diffrn_reflns_theta_max 27.87
_diffrn_reflns_theta_min 1.85
_diffrn_standards_decay_% none
_exptl_absorpt_coefficient_mu 1.090
_exptl_absorpt_correction_T_max 0.8449
_exptl_absorpt_correction_T_min 0.8114
_exptl_absorpt_correction_type multi-scan
_exptl_absorpt_process_details SADABS
_exptl_crystal_colour Yellow
_exptl_crystal_density_diffrn 1.673
_exptl_crystal_density_method 'not measured'
_exptl_crystal_description block-shaped
_exptl_crystal_F_000 578
_exptl_crystal_size_max 0.20
_exptl_crystal_size_mid 0.19
_exptl_crystal_size_min 0.16
_refine_diff_density_max 1.581
_refine_diff_density_min -0.554
_refine_diff_density_rms 0.093
_refine_ls_extinction_method none
_refine_ls_goodness_of_fit_ref 1.086
_refine_ls_hydrogen_treatment constr
_refine_ls_matrix_type full
_refine_ls_number_parameters 307
_refine_ls_number_reflns 5399
_refine_ls_number_restraints 6
_refine_ls_restrained_S_all 1.086
_refine_ls_R_factor_all 0.0583
_refine_ls_R_factor_gt 0.0511
_refine_ls_shift/su_max 0.015
_refine_ls_shift/su_mean 0.001
_refine_ls_structure_factor_coef Fsqd
_refine_ls_weighting_details 'calc w=1/[\s^2^(Fo^2^)+(0.0563P)^2^+1.3902P] where P=(Fo^2^+2Fc^2^)/3'
_refine_ls_weighting_scheme calc
_refine_ls_wR_factor_gt 0.1216
_refine_ls_wR_factor_ref 0.1276
_reflns_number_gt 4799
_reflns_number_total 5399
_reflns_threshold_expression >2sigma(I)
_cod_data_source_file c4dt01080a2.cif
_cod_data_source_block complex1
_cod_original_cell_volume 1141.1(4)
_cod_database_code 7031916

loop_
_symmetry_equiv_pos_as_xyz
'x, y, z'
'-x, -y, -z'

loop_
_atom_site_label
_atom_site_type_symbol
_atom_site_fract_x
_atom_site_fract_y
_atom_site_fract_z
_atom_site_U_iso_or_equiv
_atom_site_adp_type
_atom_site_occupancy
_atom_site_symmetry_multiplicity
_atom_site_calc_flag
_atom_site_refinement_flags
O5 O 0.0915(7) 0.2598(8) 0.1252(7) 0.175(3) Uani 1 1 d U
H5A H 0.0595 0.2104 0.1721 0.263 Uiso 1 1 d R
H5B H 0.1601 0.2287 0.1219 0.263 Uiso 1 1 d R
Cd1 Cd 0.45355(3) 0.95837(3) 0.83563(2) 0.04279(12) Uani 1 1 d .
S1 S 0.90459(17) 1.31478(16) 0.86606(17) 0.0789(4) Uani 1 1 d .
O1 O 0.1906(4) 0.8312(5) 0.8210(4) 0.0789(12) Uani 1 1 d .
O2 O 0.3380(4) 0.7437(3) 0.7596(3) 0.0723(11) Uani 1 1 d .
O3 O 0.5591(4) 0.9012(3) 1.0100(3) 0.0526(8) Uani 1 1 d .
O4 O 0.6786(5) 0.8480(4) 0.8875(4) 0.0746(11) Uani 1 1 d .
N1 N 0.3989(4) 1.0302(4) 0.6555(3) 0.0487(8) Uani 1 1 d .
N2 N 0.4607(5) 1.1556(4) 0.5254(3) 0.0548(10) Uani 1 1 d .
N3 N 0.6668(4) 1.1250(4) 0.8242(4) 0.0524(9) Uani 1 1 d .
C1 C 0.2786(5) 0.9953(5) 0.5527(4) 0.0508(10) Uani 1 1 d .
C2 C 0.1392(6) 0.8975(5) 0.5240(5) 0.0625(13) Uani 1 1 d .
H2 H 0.1112 0.8422 0.5757 0.075 Uiso 1 1 calc R
C3 C 0.0485(7) 0.8923(7) 0.4117(5) 0.0757(17) Uani 1 1 d .
H3 H -0.0453 0.8292 0.3877 0.091 Uiso 1 1 calc R
C4 C 0.0811(8) 0.9667(7) 0.3360(6) 0.0827(18) Uani 1 1 d .
H4 H 0.0097 0.9547 0.2627 0.099 Uiso 1 1 calc R
C5 C 0.2166(8) 1.0629(6) 0.3593(5) 0.0737(16) Uani 1 1 d .
H5 H 0.2408 1.1158 0.3048 0.088 Uiso 1 1 calc R
C6 C 0.3124(6) 1.0732(5) 0.4706(4) 0.0535(11) Uani 1 1 d .
C7 C 0.5042(5) 1.1252(4) 0.6352(4) 0.0420(9) Uani 1 1 d .
C8 C 0.6496(5) 1.1848(4) 0.7277(5) 0.0515(11) Uani 1 1 d .
C9 C 0.7659(6) 1.2892(5) 0.7322(5) 0.0676(14) Uani 1 1 d .
H9 H 0.7710 1.3396 0.6730 0.081 Uiso 1 1 calc R
C10 C 0.7938(6) 1.1832(5) 0.9025(5) 0.0577(12) Uani 1 1 d .
H10 H 0.8233 1.1553 0.9744 0.069 Uiso 1 1 calc R
C11 C 0.5446(7) 1.2513(5) 0.4678(5) 0.0619(14) Uani 1 1 d .
H11A H 0.5170 1.2167 0.3816 0.074 Uiso 1 1 calc R
H11B H 0.6499 1.2659 0.5008 0.074 Uiso 1 1 calc R
C12 C 0.5181(5) 1.3793(4) 0.4856(4) 0.0463(10) Uani 1 1 d .
C13 C 0.5175(6) 1.4386(5) 0.5961(4) 0.0580(13) Uani 1 1 d .
H13 H 0.5279 1.3967 0.6616 0.070 Uiso 1 1 calc R
C14 C 0.4984(6) 1.4404(4) 0.3883(4) 0.0526(11) Uani 1 1 d .
H14 H 0.4959 1.4006 0.3124 0.063 Uiso 1 1 calc R
C15 C 0.2217(7) 0.7332(6) 0.7816(5) 0.0698(16) Uani 1 1 d .
C16 C 0.1073(9) 0.5973(7) 0.7609(6) 0.108(3) Uani 1 1 d .
H16A H 0.1533 0.5418 0.8031 0.130 Uiso 1 1 calc R
H16B H 0.0255 0.6021 0.7920 0.130 Uiso 1 1 calc R
C17 C 0.0499(7) 0.5419(6) 0.6243(6) 0.085(2) Uani 1 1 d .
C18 C 0.1197(7) 0.4761(7) 0.5696(7) 0.096(2) Uani 1 1 d .
H18 H 0.2015 0.4595 0.6153 0.115 Uiso 1 1 calc R
C19 C -0.0690(8) 0.5674(7) 0.5560(7) 0.092(2) Uani 1 1 d .
H19 H -0.1166 0.6142 0.5935 0.111 Uiso 1 1 calc R
C20 C 0.6462(5) 0.8454(4) 0.9843(4) 0.0471(10) Uani 1 1 d .
C21 C 0.7021(6) 0.7682(4) 1.0731(5) 0.0557(11) Uani 1 1 d .
H21A H 0.7058 0.8046 1.1543 0.067 Uiso 1 1 calc R
H21B H 0.8018 0.7717 1.0727 0.067 Uiso 1 1 calc R
C22 C 0.5981(5) 0.6284(4) 1.0368(4) 0.0478(10) Uani 1 1 d .
C23 C 0.6315(6) 0.5337(5) 0.9705(5) 0.0626(13) Uani 1 1 d .
H23 H 0.7206 0.5554 0.9503 0.075 Uiso 1 1 calc R
C24 C 0.4657(6) 0.5911(5) 1.0654(5) 0.0637(13) Uani 1 1 d .
H24 H 0.4414 0.6524 1.1104 0.076 Uiso 1 1 calc R

loop_
_atom_site_aniso_label
_atom_site_aniso_U_11
_atom_site_aniso_U_22
_atom_site_aniso_U_33
_atom_site_aniso_U_23
_atom_site_aniso_U_13
_atom_site_aniso_U_12
O5 0.126(5) 0.263(10) 0.209(8) 0.120(7) 0.096(5) 0.104(6)
Cd1 0.0601(2) 0.03513(17) 0.03427(17) 0.00969(12) 0.01782(13) 0.01313(13)
S1 0.0612(8) 0.0671(9) 0.0993(12) 0.0204(8) 0.0239(8) 0.0062(7)
O1 0.066(2) 0.101(3) 0.064(2) 0.020(2) 0.0296(19) 0.011(2)
O2 0.082(3) 0.053(2) 0.069(2) -0.0031(17) 0.038(2) -0.0053(18)
O3 0.075(2) 0.0501(18) 0.0398(16) 0.0034(13) 0.0113(14) 0.0380(16)
O4 0.092(3) 0.080(3) 0.074(2) 0.033(2) 0.047(2) 0.036(2)
N1 0.062(2) 0.048(2) 0.0432(19) 0.0180(16) 0.0202(17) 0.0216(17)
N2 0.094(3) 0.048(2) 0.049(2) 0.0262(17) 0.040(2) 0.040(2)
N3 0.059(2) 0.049(2) 0.053(2) 0.0146(17) 0.0213(19) 0.0198(18)
C1 0.065(3) 0.054(3) 0.041(2) 0.0053(19) 0.015(2) 0.033(2)
C2 0.066(3) 0.061(3) 0.053(3) 0.006(2) 0.008(2) 0.020(2)
C3 0.080(4) 0.098(5) 0.048(3) 0.000(3) -0.002(3) 0.048(4)
C4 0.089(5) 0.092(5) 0.068(4) 0.009(3) 0.007(3) 0.049(4)
C5 0.109(5) 0.085(4) 0.045(3) 0.018(3) 0.021(3) 0.058(4)
C6 0.079(3) 0.051(3) 0.044(2) 0.012(2) 0.022(2) 0.036(2)
C7 0.061(3) 0.038(2) 0.039(2) 0.0132(16) 0.0216(18) 0.0257(19)
C8 0.066(3) 0.040(2) 0.066(3) 0.017(2) 0.037(2) 0.025(2)
C9 0.073(3) 0.064(3) 0.080(4) 0.036(3) 0.031(3) 0.028(3)
C10 0.057(3) 0.059(3) 0.055(3) 0.013(2) 0.018(2) 0.014(2)
C11 0.109(4) 0.053(3) 0.060(3) 0.034(2) 0.055(3) 0.047(3)
C12 0.071(3) 0.038(2) 0.048(2) 0.0184(18) 0.031(2) 0.028(2)
C13 0.105(4) 0.054(3) 0.046(2) 0.029(2) 0.038(3) 0.050(3)
C14 0.085(3) 0.051(3) 0.039(2) 0.0165(19) 0.029(2) 0.037(2)
C15 0.072(4) 0.071(4) 0.044(3) 0.000(2) 0.020(2) -0.006(3)
C16 0.119(6) 0.087(5) 0.071(4) 0.006(3) 0.034(4) -0.037(4)
C17 0.065(4) 0.074(4) 0.080(4) -0.002(3) 0.018(3) -0.018(3)
C18 0.064(4) 0.083(5) 0.113(6) -0.007(4) 0.025(4) -0.006(3)
C19 0.076(4) 0.085(5) 0.096(5) -0.011(4) 0.033(4) 0.001(3)
C20 0.050(2) 0.032(2) 0.057(3) 0.0086(18) 0.015(2) 0.0117(17)
C21 0.058(3) 0.049(3) 0.060(3) 0.016(2) 0.008(2) 0.021(2)
C22 0.055(3) 0.040(2) 0.055(3) 0.0188(19) 0.014(2) 0.0241(19)
C23 0.062(3) 0.050(3) 0.093(4) 0.019(3) 0.042(3) 0.025(2)
C24 0.081(4) 0.046(3) 0.083(4) 0.017(2) 0.043(3) 0.032(3)

loop_
_atom_type_symbol
_atom_type_description
_atom_type_scat_dispersion_real
_atom_type_scat_dispersion_imag
_atom_type_scat_source
C C 0.0033 0.0016 'International Tables Vol C Tables 4.2.6.8 and 6.1.1.4'
H H 0.0000 0.0000 'International Tables Vol C Tables 4.2.6.8 and 6.1.1.4'
Cd Cd -0.8075 1.2024 'International Tables Vol C Tables 4.2.6.8 and 6.1.1.4'
N N 0.0061 0.0033 'International Tables Vol C Tables 4.2.6.8 and 6.1.1.4'
O O 0.0106 0.0060 'International Tables Vol C Tables 4.2.6.8 and 6.1.1.4'
S S 0.1246 0.1234 'International Tables Vol C Tables 4.2.6.8 and 6.1.1.4'

loop_
_geom_angle_atom_site_label_1
_geom_angle_atom_site_label_2
_geom_angle_atom_site_label_3
_geom_angle
_geom_angle_site_symmetry_1
_geom_angle_site_symmetry_3
H5A O5 H5B 93.3 . .
O2 Cd1 O3 86.88(14) . .
O2 Cd1 O3 133.89(13) . 2_677
O3 Cd1 O3 74.41(11) . 2_677
O2 Cd1 N1 97.47(15) . .
O3 Cd1 N1 167.50(13) . .
O3 Cd1 N1 109.86(12) 2_677 .
O2 Cd1 N3 137.24(13) . .
O3 Cd1 N3 98.65(14) . .
O3 Cd1 N3 87.80(13) 2_677 .
N1 Cd1 N3 70.22(14) . .
O2 Cd1 O1 53.93(15) . .
O3 Cd1 O1 96.06(14) . .
O3 Cd1 O1 86.06(14) 2_677 .
N1 Cd1 O1 95.97(14) . .
N3 Cd1 O1 161.91(14) . .
C10 S1 C9 88.8(3) . .
C15 O1 Cd1 85.3(3) . .
C15 O2 Cd1 98.1(4) . .
C20 O3 Cd1 106.1(3) . .
C20 O3 Cd1 140.0(3) . 2_677
Cd1 O3 Cd1 105.59(11) . 2_677
C7 N1 C1 106.1(4) . .
C7 N1 Cd1 117.9(3) . .
C1 N1 Cd1 136.0(3) . .
C7 N2 C6 106.5(4) . .
C7 N2 C11 129.4(5) . .
C6 N2 C11 124.1(4) . .
C10 N3 C8 111.2(4) . .
C10 N3 Cd1 131.0(3) . .
C8 N3 Cd1 117.1(3) . .
C6 C1 N1 109.7(4) . .
C6 C1 C2 120.1(5) . .
N1 C1 C2 130.2(5) . .
C3 C2 C1 113.0(6) . .
C3 C2 H2 123.5 . .
C1 C2 H2 123.5 . .
C4 C3 C2 126.3(7) . .
C4 C3 H3 116.9 . .
C2 C3 H3 116.9 . .
C3 C4 C5 123.0(6) . .
C3 C4 H4 118.5 . .
C5 C4 H4 118.5 . .
C6 C5 C4 113.5(6) . .
C6 C5 H5 123.2 . .
C4 C5 H5 123.2 . .
C5 C6 C1 124.1(6) . .
C5 C6 N2 130.5(5) . .
C1 C6 N2 105.3(4) . .
N1 C7 N2 112.4(4) . .
N1 C7 C8 120.1(4) . .
N2 C7 C8 127.5(4) . .
C9 C8 N3 115.4(5) . .
C9 C8 C7 130.3(5) . .
N3 C8 C7 114.3(4) . .
C8 C9 S1 109.1(4) . .
C8 C9 H9 125.4 . .
S1 C9 H9 125.4 . .
N3 C10 S1 115.5(4) . .
N3 C10 H10 122.3 . .
S1 C10 H10 122.3 . .
N2 C11 C12 113.1(4) . .
N2 C11 H11A 109.0 . .
C12 C11 H11A 109.0 . .
N2 C11 H11B 109.0 . .
C12 C11 H11B 109.0 . .
H11A C11 H11B 107.8 . .
C13 C12 C14 119.0(4) . .
C13 C12 C11 122.3(4) . .
C14 C12 C11 118.7(4) . .
C12 C13 C14 121.2(4) . 2_686
C12 C13 H13 119.4 . .
C14 C13 H13 119.4 2_686 .
C12 C14 C13 119.8(4) . 2_686
C12 C14 H14 120.1 . .
C13 C14 H14 120.1 2_686 .
O2 C15 O1 122.2(5) . .
O2 C15 C16 118.8(6) . .
O1 C15 C16 119.0(6) . .
C17 C16 C15 108.3(5) . .
C17 C16 H16A 110.0 . .
C15 C16 H16A 110.0 . .
C17 C16 H16B 110.0 . .
C15 C16 H16B 110.0 . .
H16A C16 H16B 108.4 . .
C18 C17 C19 119.5(7) . .
C18 C17 C16 121.3(8) . .
C19 C17 C16 119.1(8) . .
C17 C18 C19 119.9(8) . 2_566
C17 C18 H18 120.1 . .
C19 C18 H18 120.1 2_566 .
C17 C19 C18 120.6(7) . 2_566
C17 C19 H19 119.7 . .
C18 C19 H19 119.7 2_566 .
O4 C20 O3 121.5(4) . .
O4 C20 C21 121.0(4) . .
O3 C20 C21 117.4(4) . .
C20 C21 C22 109.1(4) . .
C20 C21 H21A 109.9 . .
C22 C21 H21A 109.9 . .
C20 C21 H21B 109.9 . .
C22 C21 H21B 109.9 . .
H21A C21 H21B 108.3 . .
C24 C22 C23 117.4(4) . .
C24 C22 C21 121.4(4) . .
C23 C22 C21 121.2(4) . .
C24 C23 C22 120.6(5) 2_667 .
C24 C23 H23 119.7 2_667 .
C22 C23 H23 119.7 . .
C23 C24 C22 121.9(5) 2_667 .
C23 C24 H24 119.0 2_667 .
C22 C24 H24 119.0 . .

loop_
_geom_bond_atom_site_label_1
_geom_bond_atom_site_label_2
_geom_bond_distance
_geom_bond_site_symmetry_2
O5 H5A 0.8576 .
O5 H5B 0.8493 .
Cd1 O2 2.266(4) .
Cd1 O3 2.282(3) .
Cd1 O3 2.287(3) 2_677
Cd1 N1 2.312(4) .
Cd1 N3 2.384(4) .
Cd1 O1 2.502(4) .
S1 C10 1.697(5) .
S1 C9 1.733(6) .
O1 C15 1.275(7) .
O2 C15 1.206(7) .
O3 C20 1.264(5) .
O3 Cd1 2.287(3) 2_677
O4 C20 1.238(6) .
N1 C7 1.323(5) .
N1 C1 1.384(6) .
N2 C7 1.352(5) .
N2 C6 1.413(7) .
N2 C11 1.462(6) .
N3 C10 1.283(6) .
N3 C8 1.360(6) .
C1 C6 1.383(6) .
C1 C2 1.405(7) .
C2 C3 1.373(7) .
C2 H2 0.9300 .
C3 C4 1.296(9) .
C3 H3 0.9300 .
C4 C5 1.377(9) .
C4 H4 0.9300 .
C5 C6 1.373(7) .
C5 H5 0.9300 .
C7 C8 1.474(7) .
C8 C9 1.346(7) .
C9 H9 0.9300 .
C10 H10 0.9300 .
C11 C12 1.510(6) .
C11 H11A 0.9700 .
C11 H11B 0.9700 .
C12 C13 1.375(6) .
C12 C14 1.378(6) .
C13 C14 1.387(6) 2_686
C13 H13 0.9300 .
C14 C13 1.387(6) 2_686
C14 H14 0.9300 .
C15 C16 1.535(8) .
C16 C17 1.533(9) .
C16 H16A 0.9700 .
C16 H16B 0.9700 .
C17 C18 1.343(10) .
C17 C19 1.369(10) .
C18 C19 1.398(10) 2_566
C18 H18 0.9300 .
C19 C18 1.398(10) 2_566
C19 H19 0.9300 .
C20 C21 1.510(6) .
C21 C22 1.521(6) .
C21 H21A 0.9700 .
C21 H21B 0.9700 .
C22 C24 1.375(7) .
C22 C23 1.392(7) .
C23 C24 1.372(7) 2_667
C23 H23 0.9300 .
C24 C23 1.372(7) 2_667
C24 H24 0.9300 .

loop_
_geom_torsion_atom_site_label_1
_geom_torsion_atom_site_label_2
_geom_torsion_atom_site_label_3
_geom_torsion_atom_site_label_4
_geom_torsion
_geom_torsion_site_symmetry_1
_geom_torsion_site_symmetry_4
O2 Cd1 O1 C15 3.9(3) . .
O3 Cd1 O1 C15 -77.7(3) . .
O3 Cd1 O1 C15 -151.6(3) 2_677 .
N1 Cd1 O1 C15 98.8(3) . .
N3 Cd1 O1 C15 138.0(5) . .
O3 Cd1 O2 C15 95.6(4) . .
O3 Cd1 O2 C15 30.8(4) 2_677 .
N1 Cd1 O2 C15 -96.2(4) . .
N3 Cd1 O2 C15 -165.0(3) . .
O1 Cd1 O2 C15 -4.2(3) . .
O2 Cd1 O3 C20 67.2(3) . .
O3 Cd1 O3 C20 -155.4(4) 2_677 .
N1 Cd1 O3 C20 -43.6(6) . .
N3 Cd1 O3 C20 -70.1(3) . .
O1 Cd1 O3 C20 120.4(3) . .
O2 Cd1 O3 Cd1 -137.40(16) . 2_677
O3 Cd1 O3 Cd1 0.0 2_677 2_677
N1 Cd1 O3 Cd1 111.8(5) . 2_677
N3 Cd1 O3 Cd1 85.25(15) . 2_677
O1 Cd1 O3 Cd1 -84.18(17) . 2_677
O2 Cd1 N1 C7 -139.2(3) . .
O3 Cd1 N1 C7 -29.5(7) . .
O3 Cd1 N1 C7 78.5(3) 2_677 .
N3 Cd1 N1 C7 -1.5(3) . .
O1 Cd1 N1 C7 166.5(3) . .
O2 Cd1 N1 C1 37.5(4) . .
O3 Cd1 N1 C1 147.3(5) . .
O3 Cd1 N1 C1 -104.7(4) 2_677 .
N3 Cd1 N1 C1 175.2(4) . .
O1 Cd1 N1 C1 -16.8(4) . .
O2 Cd1 N3 C10 -106.9(5) . .
O3 Cd1 N3 C10 -12.1(5) . .
O3 Cd1 N3 C10 61.8(4) 2_677 .
N1 Cd1 N3 C10 173.8(5) . .
O1 Cd1 N3 C10 131.9(5) . .
O2 Cd1 N3 C8 84.3(4) . .
O3 Cd1 N3 C8 179.1(3) . .
O3 Cd1 N3 C8 -107.1(3) 2_677 .
N1 Cd1 N3 C8 5.0(3) . .
O1 Cd1 N3 C8 -36.9(6) . .
C7 N1 C1 C6 -1.3(5) . .
Cd1 N1 C1 C6 -178.3(3) . .
C7 N1 C1 C2 178.0(5) . .
Cd1 N1 C1 C2 1.0(8) . .
C6 C1 C2 C3 -0.5(7) . .
N1 C1 C2 C3 -179.7(5) . .
C1 C2 C3 C4 -0.1(9) . .
C2 C3 C4 C5 0.9(11) . .
C3 C4 C5 C6 -0.9(9) . .
C4 C5 C6 C1 0.3(8) . .
C4 C5 C6 N2 177.7(5) . .
N1 C1 C6 C5 179.8(4) . .
C2 C1 C6 C5 0.4(7) . .
N1 C1 C6 N2 1.7(5) . .
C2 C1 C6 N2 -177.6(4) . .
C7 N2 C6 C5 -179.4(5) . .
C11 N2 C6 C5 -0.4(8) . .
C7 N2 C6 C1 -1.5(5) . .
C11 N2 C6 C1 177.4(4) . .
C1 N1 C7 N2 0.3(5) . .
Cd1 N1 C7 N2 177.9(3) . .
C1 N1 C7 C8 -179.5(4) . .
Cd1 N1 C7 C8 -1.9(5) . .
C6 N2 C7 N1 0.8(5) . .
C11 N2 C7 N1 -178.1(4) . .
C6 N2 C7 C8 -179.4(4) . .
C11 N2 C7 C8 1.7(7) . .
C10 N3 C8 C9 0.6(6) . .
Cd1 N3 C8 C9 171.6(3) . .
C10 N3 C8 C7 -178.4(4) . .
Cd1 N3 C8 C7 -7.5(5) . .
N1 C7 C8 C9 -172.6(5) . .
N2 C7 C8 C9 7.7(8) . .
N1 C7 C8 N3 6.3(6) . .
N2 C7 C8 N3 -173.4(4) . .
N3 C8 C9 S1 -0.5(6) . .
C7 C8 C9 S1 178.4(4) . .
C10 S1 C9 C8 0.2(4) . .
C8 N3 C10 S1 -0.5(6) . .
Cd1 N3 C10 S1 -169.8(2) . .
C9 S1 C10 N3 0.2(4) . .
C7 N2 C11 C12 -95.8(6) . .
C6 N2 C11 C12 85.5(6) . .
N2 C11 C12 C13 45.0(7) . .
N2 C11 C12 C14 -137.0(5) . .
C14 C12 C13 C14 -1.8(9) . 2_686
C11 C12 C13 C14 176.2(5) . 2_686
C13 C12 C14 C13 1.7(9) . 2_686
C11 C12 C14 C13 -176.3(5) . 2_686
Cd1 O2 C15 O1 7.9(6) . .
Cd1 O2 C15 C16 -172.3(5) . .
Cd1 O1 C15 O2 -7.1(6) . .
Cd1 O1 C15 C16 173.1(5) . .
O2 C15 C16 C17 -67.2(9) . .
O1 C15 C16 C17 112.6(7) . .
C15 C16 C17 C18 87.9(9) . .
C15 C16 C17 C19 -87.7(8) . .
C19 C17 C18 C19 -1.0(11) . 2_566
C16 C17 C18 C19 -176.7(6) . 2_566
C18 C17 C19 C18 1.0(11) . 2_566
C16 C17 C19 C18 176.8(6) . 2_566
Cd1 O3 C20 O4 11.3(5) . .
Cd1 O3 C20 O4 -130.1(5) 2_677 .
Cd1 O3 C20 C21 -165.1(3) . .
Cd1 O3 C20 C21 53.5(6) 2_677 .
O4 C20 C21 C22 -84.6(6) . .
O3 C20 C21 C22 91.8(5) . .
C20 C21 C22 C24 -80.1(6) . .
C20 C21 C22 C23 98.2(5) . .
C24 C22 C23 C24 0.7(9) . 2_667
C21 C22 C23 C24 -177.7(5) . 2_667
C23 C22 C24 C23 -0.7(9) . 2_667
C21 C22 C24 C23 177.7(5) . 2_667
